data_1545880
loop_
_publ_author_name
'Xing, Jiaojiao'
'Lei, Yu'
'Gao, Yu-Ning'
'Shi, Min'

_publ_section_title
;
 PPh3-Catalyzed [3 + 2] Spiroannulation of 1C,3N-Bisnucleophiles Derived
 from Secondary \b-Ketoamides with \d-Acetoxy Allenoate: A Route to
 Functionalized Spiro N-Heterocyclic Derivatives.
;
_journal_issue 9
_journal_name_full 'Organic letters'
_journal_page_first 2382
_journal_page_last 2385
_journal_paper_doi 10.1021/acs.orglett.7b00910
_journal_volume 19
_journal_year 2017
_chemical_formula_moiety 'C22 H27 N O6 S'
_chemical_formula_sum 'C22 H27 N O6 S'
_chemical_formula_weight 433.50
_chemical_name_systematic
;
 ?
;
_space_group_crystal_system monoclinic
_space_group_IT_number 14
_space_group_name_Hall '-P 2ybc'
_space_group_name_H-M_alt 'P 1 21/c 1'
_symmetry_space_group_name_Hall '-P 2ybc'
_symmetry_space_group_name_H-M 'P 1 21/c 1'
_atom_sites_solution_hydrogens geom
_atom_sites_solution_primary heavy
_audit_creation_date 2015-05-21
_audit_creation_method
;
Olex2 1.2
(compiled 2015.01.26 svn.r3150 for OlexSys, GUI svn.r4998)
;
_cell_angle_alpha 90
_cell_angle_beta 98.140(2)
_cell_angle_gamma 90
_cell_formula_units_Z 4
_cell_length_a 15.5866(16)
_cell_length_b 9.8958(10)
_cell_length_c 14.2650(14)
_cell_measurement_reflns_used 3142
_cell_measurement_temperature 130
_cell_measurement_theta_max 28.527
_cell_measurement_theta_min 2.45
_cell_volume 2178.1(4)
_computing_cell_refinement 'SAINT v7.68A (Bruker, 2009)'
_computing_data_reduction 'SAINT v7.68A (Bruker, 2009)'
_computing_molecular_graphics 'Olex2 (Dolomanov et al., 2009)'
_computing_publication_material 'Olex2 (Dolomanov et al., 2009)'
_computing_structure_refinement 'XL (Sheldrick, 2008)'
_computing_structure_solution 'XS (Sheldrick, 2008)'
_diffrn_ambient_temperature 130
_diffrn_measured_fraction_theta_full 1.000
_diffrn_measured_fraction_theta_max 0.996
_diffrn_measurement_device_type 'Bruker APEX-II CCD'
_diffrn_measurement_method '\f and \w scans'
_diffrn_radiation_monochromator graphite
_diffrn_radiation_type MoK\a
_diffrn_radiation_wavelength 0.71073
_diffrn_reflns_av_R_equivalents 0.0514
_diffrn_reflns_av_unetI/netI 0.0562
_diffrn_reflns_Laue_measured_fraction_full 1.000
_diffrn_reflns_Laue_measured_fraction_max 0.996
_diffrn_reflns_limit_h_max 22
_diffrn_reflns_limit_h_min -22
_diffrn_reflns_limit_k_max 14
_diffrn_reflns_limit_k_min -14
_diffrn_reflns_limit_l_max 16
_diffrn_reflns_limit_l_min -20
_diffrn_reflns_number 21654
_diffrn_reflns_point_group_measured_fraction_full 1.000
_diffrn_reflns_point_group_measured_fraction_max 0.996
_diffrn_reflns_theta_full 26.000
_diffrn_reflns_theta_max 30.661
_diffrn_reflns_theta_min 2.445
_diffrn_standards_number 0
_exptl_absorpt_coefficient_mu 0.187
_exptl_absorpt_correction_T_max 0.7461
_exptl_absorpt_correction_T_min 0.6711
_exptl_absorpt_correction_type multi-scan
_exptl_absorpt_process_details
;
SADABS-2008/1 (Bruker,2008) was used for absorption correction.
wR2(int) was 0.0570 before and 0.0497 after correction.
The Ratio of minimum to maximum transmission is 0.8995.
The \l/2 correction factor is 0.0015.
;
_exptl_crystal_colour colourless
_exptl_crystal_density_diffrn 1.322
_exptl_crystal_description block
_exptl_crystal_F_000 920
_exptl_crystal_size_max 0.22
_exptl_crystal_size_mid 0.16
_exptl_crystal_size_min 0.1
_refine_diff_density_max 0.412
_refine_diff_density_min -0.506
_refine_diff_density_rms 0.060
_refine_ls_extinction_method none
_refine_ls_goodness_of_fit_ref 0.916
_refine_ls_hydrogen_treatment constr
_refine_ls_matrix_type full
_refine_ls_number_parameters 275
_refine_ls_number_reflns 6720
_refine_ls_number_restraints 0
_refine_ls_restrained_S_all 0.916
_refine_ls_R_factor_all 0.0754
_refine_ls_R_factor_gt 0.0474
_refine_ls_shift/su_max 0.001
_refine_ls_shift/su_mean 0.000
_refine_ls_structure_factor_coef Fsqd
_refine_ls_weighting_details 'w=1/[\s^2^(Fo^2^)+(0.1000P)^2^] where P=(Fo^2^+2Fc^2^)/3'
_refine_ls_weighting_scheme calc
_refine_ls_wR_factor_gt 0.1317
_refine_ls_wR_factor_ref 0.1522
_reflns_Friedel_coverage 0.000
_reflns_number_gt 4740
_reflns_number_total 6720
_reflns_threshold_expression 'I > 2\s(I)'
_cod_data_source_file ol7b00910_si_003.cif
_cod_data_source_block dm15414
_cod_depositor_comments 'Adding full bibliography for 1545879--1545880.cif.'
_cod_database_code 1545880
_shelxl_version_number 2014-3
_shelx_space_group_comment
;
The symmetry employed for this shelxl refinement is uniquely defined
by the following loop, which should always be used as a source of
symmetry information in preference to the above space-group names.
They are only intended as comments.
;
_shelx_estimated_absorpt_t_max 0.982
_shelx_estimated_absorpt_t_min 0.960
_olex2_refinement_description
;
1. Fixed Uiso
 At 1.2 times of:
  All C(H) groups, All C(H,H) groups
 At 1.5 times of:
  All C(H,H,H) groups
2.a Ternary CH refined with riding coordinates:
 C10(H10)
2.b Secondary CH2 refined with riding coordinates:
 C3(H3A,H3B), C5(H5A,H5B), C9(H9A,H9B), C14(H14A,H14B)
2.c Aromatic/amide H refined with riding coordinates:
 C11(H11), C12(H12), C17(H17), C18(H18), C20(H20), C21(H21)
2.d Idealised Me refined as rotating group:
 C7(H7A,H7B,H7C), C8(H8A,H8B,H8C), C15(H15A,H15B,H15C), C22(H22A,H22B,H22C)
;
_olex2_submission_special_instructions 'No special instructions were received'

loop_
_space_group_symop_operation_xyz
'x, y, z'
'-x, y+1/2, -z+1/2'
'-x, -y, -z'
'x, -y-1/2, z-1/2'

loop_
_atom_site_label
_atom_site_type_symbol
_atom_site_fract_x
_atom_site_fract_y
_atom_site_fract_z
_atom_site_U_iso_or_equiv
_atom_site_adp_type
_atom_site_occupancy
_atom_site_site_symmetry_order
_atom_site_calc_flag
_atom_site_refinement_flags_posn
S1 S 0.30102(3) 0.58116(4) 0.44941(3) 0.01804(11) Uani 1 1 d .
O1 O 0.13274(8) 0.54006(13) 0.31467(9) 0.0257(3) Uani 1 1 d .
O2 O 0.17662(9) 0.89584(14) 0.29496(10) 0.0343(3) Uani 1 1 d .
O3 O 0.58278(8) 0.50095(13) 0.26909(11) 0.0329(3) Uani 1 1 d .
O4 O 0.64205(7) 0.70568(12) 0.29973(9) 0.0236(3) Uani 1 1 d .
O5 O 0.22700(8) 0.60691(13) 0.49574(8) 0.0246(3) Uani 1 1 d .
O6 O 0.38033(8) 0.65136(12) 0.47802(8) 0.0238(3) Uani 1 1 d .
N1 N 0.27382(8) 0.61850(14) 0.33507(9) 0.0184(3) Uani 1 1 d .
C1 C 0.18910(10) 0.60603(16) 0.28795(11) 0.0190(3) Uani 1 1 d .
C2 C 0.18382(10) 0.69254(17) 0.19896(12) 0.0208(3) Uani 1 1 d .
C3 C 0.11975(11) 0.6455(2) 0.11408(13) 0.0289(4) Uani 1 1 d .
H3A H 0.1004 0.5520 0.1242 0.035 Uiso 1 1 calc R
H3B H 0.1473 0.6474 0.0557 0.035 Uiso 1 1 calc R
C4 C 0.04118(12) 0.7445(2) 0.10496(14) 0.0324(4) Uani 1 1 d .
C5 C 0.08072(12) 0.8761(2) 0.14487(14) 0.0327(4) Uani 1 1 d .
H5A H 0.1059 0.9275 0.0958 0.039 Uiso 1 1 calc R
H5B H 0.0367 0.9329 0.1696 0.039 Uiso 1 1 calc R
C6 C 0.15023(11) 0.83358(18) 0.22353(13) 0.0250(4) Uani 1 1 d .
C7 C -0.02583(13) 0.6962(3) 0.16686(17) 0.0440(6) Uani 1 1 d .
H7A H -0.0497 0.6090 0.1434 0.066 Uiso 1 1 calc GR
H7B H -0.0727 0.7627 0.1643 0.066 Uiso 1 1 calc GR
H7C H 0.0022 0.6861 0.2325 0.066 Uiso 1 1 calc GR
C8 C -0.00006(14) 0.7580(3) 0.00147(16) 0.0488(6) Uani 1 1 d .
H8A H 0.0433 0.7909 -0.0365 0.073 Uiso 1 1 calc GR
H8B H -0.0484 0.8221 -0.0030 0.073 Uiso 1 1 calc GR
H8C H -0.0216 0.6696 -0.0224 0.073 Uiso 1 1 calc GR
C9 C 0.27875(11) 0.7010(2) 0.18296(12) 0.0248(4) Uani 1 1 d .
H9A H 0.2897 0.7866 0.1507 0.030 Uiso 1 1 calc R
H9B H 0.2935 0.6245 0.1435 0.030 Uiso 1 1 calc R
C10 C 0.33278(10) 0.69503(17) 0.28142(11) 0.0192(3) Uani 1 1 d .
H10 H 0.3424 0.7882 0.3080 0.023 Uiso 1 1 calc R
C11 C 0.41769(10) 0.62572(17) 0.27922(11) 0.0203(3) Uani 1 1 d .
H11 H 0.4178 0.5306 0.2704 0.024 Uiso 1 1 calc R
C12 C 0.49247(10) 0.69048(18) 0.28900(12) 0.0229(3) Uani 1 1 d .
H12 H 0.4931 0.7853 0.2995 0.027 Uiso 1 1 calc R
C13 C 0.57509(10) 0.61988(18) 0.28404(12) 0.0216(3) Uani 1 1 d .
C14 C 0.72701(11) 0.6468(2) 0.29890(13) 0.0255(4) Uani 1 1 d .
H14A H 0.7290 0.5972 0.2390 0.031 Uiso 1 1 calc R
H14B H 0.7407 0.5829 0.3524 0.031 Uiso 1 1 calc R
C15 C 0.79097(12) 0.7616(2) 0.30807(14) 0.0343(5) Uani 1 1 d .
H15A H 0.7784 0.8217 0.2533 0.051 Uiso 1 1 calc GR
H15B H 0.8498 0.7255 0.3108 0.051 Uiso 1 1 calc GR
H15C H 0.7864 0.8123 0.3662 0.051 Uiso 1 1 calc GR
C16 C 0.32084(10) 0.40737(16) 0.45155(11) 0.0175(3) Uani 1 1 d .
C17 C 0.40494(10) 0.36039(18) 0.45334(12) 0.0224(3) Uani 1 1 d .
H17 H 0.4516 0.4217 0.4521 0.027 Uiso 1 1 calc R
C18 C 0.41944(11) 0.22227(18) 0.45692(13) 0.0251(4) Uani 1 1 d .
H18 H 0.4768 0.1891 0.4586 0.030 Uiso 1 1 calc R
C19 C 0.35166(11) 0.13134(17) 0.45811(12) 0.0231(3) Uani 1 1 d .
C20 C 0.26775(11) 0.18116(17) 0.45395(12) 0.0227(3) Uani 1 1 d .
H20 H 0.2207 0.1198 0.4528 0.027 Uiso 1 1 calc R
C21 C 0.25169(10) 0.31886(17) 0.45137(11) 0.0202(3) Uani 1 1 d .
H21 H 0.1943 0.3522 0.4495 0.024 Uiso 1 1 calc R
C22 C 0.36862(14) -0.01820(18) 0.46465(15) 0.0321(4) Uani 1 1 d .
H22A H 0.3916 -0.0420 0.5301 0.048 Uiso 1 1 calc GR
H22B H 0.4109 -0.0427 0.4228 0.048 Uiso 1 1 calc GR
H22C H 0.3144 -0.0673 0.4453 0.048 Uiso 1 1 calc GR

loop_
_atom_site_aniso_label
_atom_site_aniso_U_11
_atom_site_aniso_U_22
_atom_site_aniso_U_33
_atom_site_aniso_U_23
_atom_site_aniso_U_13
_atom_site_aniso_U_12
S1 0.0190(2) 0.01828(19) 0.01662(19) -0.00102(14) 0.00191(14) 0.00060(14)
O1 0.0184(6) 0.0270(6) 0.0310(7) 0.0059(5) 0.0010(5) -0.0035(5)
O2 0.0332(7) 0.0260(7) 0.0428(8) -0.0041(6) 0.0025(6) 0.0010(6)
O3 0.0231(7) 0.0232(6) 0.0531(9) -0.0046(6) 0.0079(6) 0.0017(5)
O4 0.0152(5) 0.0255(6) 0.0301(7) -0.0021(5) 0.0029(5) 0.0004(5)
O5 0.0265(6) 0.0269(6) 0.0218(6) -0.0028(5) 0.0081(5) 0.0043(5)
O6 0.0230(6) 0.0221(6) 0.0244(6) -0.0019(5) -0.0035(5) -0.0039(5)
N1 0.0156(6) 0.0202(6) 0.0187(6) 0.0029(5) 0.0007(5) 0.0000(5)
C1 0.0175(7) 0.0185(7) 0.0204(8) 0.0004(6) 0.0004(6) 0.0019(6)
C2 0.0175(7) 0.0236(8) 0.0207(8) 0.0031(6) 0.0006(6) 0.0008(6)
C3 0.0226(9) 0.0387(11) 0.0235(9) 0.0029(8) -0.0035(7) 0.0015(8)
C4 0.0184(8) 0.0480(12) 0.0300(10) 0.0122(9) 0.0001(7) 0.0035(8)
C5 0.0247(9) 0.0399(11) 0.0341(10) 0.0152(9) 0.0064(7) 0.0111(8)
C6 0.0176(8) 0.0238(8) 0.0344(10) 0.0078(7) 0.0062(7) -0.0002(6)
C7 0.0192(9) 0.0682(16) 0.0445(13) 0.0197(11) 0.0044(8) -0.0007(10)
C8 0.0319(11) 0.0774(19) 0.0340(12) 0.0148(11) -0.0059(9) 0.0073(11)
C9 0.0180(8) 0.0354(10) 0.0209(8) 0.0069(7) 0.0025(6) 0.0049(7)
C10 0.0153(7) 0.0210(8) 0.0216(8) 0.0035(6) 0.0035(6) 0.0005(6)
C11 0.0196(8) 0.0226(8) 0.0188(8) 0.0030(6) 0.0028(6) 0.0028(6)
C12 0.0185(8) 0.0221(8) 0.0282(9) -0.0009(7) 0.0038(6) 0.0027(6)
C13 0.0168(7) 0.0241(8) 0.0241(8) 0.0011(6) 0.0034(6) 0.0003(6)
C14 0.0163(8) 0.0369(10) 0.0239(8) 0.0043(7) 0.0050(6) 0.0045(7)
C15 0.0211(9) 0.0546(13) 0.0276(10) 0.0039(9) 0.0049(7) -0.0089(8)
C16 0.0194(7) 0.0181(7) 0.0145(7) 0.0010(6) 0.0007(6) 0.0011(6)
C17 0.0161(7) 0.0231(8) 0.0274(9) -0.0003(7) 0.0011(6) -0.0014(6)
C18 0.0208(8) 0.0245(8) 0.0295(9) -0.0004(7) 0.0014(7) 0.0049(7)
C19 0.0294(9) 0.0216(8) 0.0180(8) 0.0004(6) 0.0017(6) 0.0024(7)
C20 0.0257(8) 0.0205(8) 0.0218(8) 0.0008(6) 0.0033(6) -0.0035(6)
C21 0.0174(7) 0.0222(8) 0.0208(8) 0.0008(6) 0.0015(6) 0.0000(6)
C22 0.0396(11) 0.0197(8) 0.0366(10) 0.0012(7) 0.0041(8) 0.0051(8)

loop_
_atom_type_symbol
_atom_type_description
_atom_type_scat_dispersion_real
_atom_type_scat_dispersion_imag
_atom_type_scat_source
C C 0.0033 0.0016 'International Tables Vol C Tables 4.2.6.8 and 6.1.1.4'
H H 0.0000 0.0000 'International Tables Vol C Tables 4.2.6.8 and 6.1.1.4'
N N 0.0061 0.0033 'International Tables Vol C Tables 4.2.6.8 and 6.1.1.4'
O O 0.0106 0.0060 'International Tables Vol C Tables 4.2.6.8 and 6.1.1.4'
S S 0.1246 0.1234 'International Tables Vol C Tables 4.2.6.8 and 6.1.1.4'

loop_
_geom_angle_atom_site_label_1
_geom_angle_atom_site_label_2
_geom_angle_atom_site_label_3
_geom_angle
O5 S1 N1 107.60(7)
O5 S1 C16 108.63(8)
O6 S1 O5 120.25(8)
O6 S1 N1 105.18(7)
O6 S1 C16 109.30(7)
N1 S1 C16 104.78(7)
C13 O4 C14 115.81(14)
C1 N1 S1 122.82(11)
C1 N1 C10 114.09(13)
C10 N1 S1 121.82(11)
O1 C1 N1 125.38(15)
O1 C1 C2 127.96(15)
N1 C1 C2 106.65(13)
C1 C2 C3 116.17(14)
C1 C2 C6 107.34(14)
C1 C2 C9 102.45(13)
C3 C2 C6 104.46(14)
C3 C2 C9 115.80(14)
C9 C2 C6 110.45(14)
C2 C3 H3A 110.3
C2 C3 H3B 110.3
C2 C3 C4 106.98(15)
H3A C3 H3B 108.6
C4 C3 H3A 110.3
C4 C3 H3B 110.3
C5 C4 C3 103.63(15)
C5 C4 C7 108.94(18)
C5 C4 C8 112.35(18)
C7 C4 C3 110.26(17)
C8 C4 C3 110.66(18)
C8 C4 C7 110.78(17)
C4 C5 H5A 110.8
C4 C5 H5B 110.8
H5A C5 H5B 108.9
C6 C5 C4 104.55(15)
C6 C5 H5A 110.8
C6 C5 H5B 110.8
O2 C6 C2 124.28(16)
O2 C6 C5 127.41(18)
C5 C6 C2 108.30(15)
C4 C7 H7A 109.5
C4 C7 H7B 109.5
C4 C7 H7C 109.5
H7A C7 H7B 109.5
H7A C7 H7C 109.5
H7B C7 H7C 109.5
C4 C8 H8A 109.5
C4 C8 H8B 109.5
C4 C8 H8C 109.5
H8A C8 H8B 109.5
H8A C8 H8C 109.5
H8B C8 H8C 109.5
C2 C9 H9A 110.5
C2 C9 H9B 110.5
C2 C9 C10 106.16(13)
H9A C9 H9B 108.7
C10 C9 H9A 110.5
C10 C9 H9B 110.5
N1 C10 C9 101.09(13)
N1 C10 H10 110.2
N1 C10 C11 113.04(13)
C9 C10 H10 110.2
C11 C10 C9 111.81(13)
C11 C10 H10 110.2
C10 C11 H11 118.4
C12 C11 C10 123.10(16)
C12 C11 H11 118.4
C11 C12 H12 119.0
C11 C12 C13 121.91(16)
C13 C12 H12 119.0
O3 C13 O4 123.64(15)
O3 C13 C12 125.47(16)
O4 C13 C12 110.88(15)
O4 C14 H14A 110.3
O4 C14 H14B 110.3
O4 C14 C15 106.91(15)
H14A C14 H14B 108.6
C15 C14 H14A 110.3
C15 C14 H14B 110.3
C14 C15 H15A 109.5
C14 C15 H15B 109.5
C14 C15 H15C 109.5
H15A C15 H15B 109.5
H15A C15 H15C 109.5
H15B C15 H15C 109.5
C17 C16 S1 119.64(13)
C17 C16 C21 121.31(15)
C21 C16 S1 119.05(12)
C16 C17 H17 120.7
C18 C17 C16 118.69(16)
C18 C17 H17 120.7
C17 C18 H18 119.4
C17 C18 C19 121.27(16)
C19 C18 H18 119.4
C18 C19 C20 118.80(16)
C18 C19 C22 120.71(17)
C20 C19 C22 120.49(16)
C19 C20 H20 119.5
C21 C20 C19 121.00(16)
C21 C20 H20 119.5
C16 C21 H21 120.6
C20 C21 C16 118.90(15)
C20 C21 H21 120.6
C19 C22 H22A 109.5
C19 C22 H22B 109.5
C19 C22 H22C 109.5
H22A C22 H22B 109.5
H22A C22 H22C 109.5
H22B C22 H22C 109.5

loop_
_geom_bond_atom_site_label_1
_geom_bond_atom_site_label_2
_geom_bond_distance
S1 O5 1.4313(12)
S1 O6 1.4264(12)
S1 N1 1.6676(14)
S1 C16 1.7468(16)
O1 C1 1.199(2)
O2 C6 1.212(2)
O3 C13 1.205(2)
O4 C13 1.339(2)
O4 C14 1.4483(19)
N1 C1 1.400(2)
N1 C10 1.484(2)
C1 C2 1.524(2)
C2 C3 1.529(2)
C2 C6 1.548(2)
C2 C9 1.531(2)
C3 H3A 0.9900
C3 H3B 0.9900
C3 C4 1.559(3)
C4 C5 1.516(3)
C4 C7 1.536(3)
C4 C8 1.530(3)
C5 H5A 0.9900
C5 H5B 0.9900
C5 C6 1.505(3)
C7 H7A 0.9800
C7 H7B 0.9800
C7 H7C 0.9800
C8 H8A 0.9800
C8 H8B 0.9800
C8 H8C 0.9800
C9 H9A 0.9900
C9 H9B 0.9900
C9 C10 1.533(2)
C10 H10 1.0000
C10 C11 1.495(2)
C11 H11 0.9500
C11 C12 1.320(2)
C12 H12 0.9500
C12 C13 1.476(2)
C14 H14A 0.9900
C14 H14B 0.9900
C14 C15 1.505(3)
C15 H15A 0.9800
C15 H15B 0.9800
C15 H15C 0.9800
C16 C17 1.388(2)
C16 C21 1.389(2)
C17 H17 0.9500
C17 C18 1.385(2)
C18 H18 0.9500
C18 C19 1.390(2)
C19 C20 1.391(2)
C19 C22 1.504(2)
C20 H20 0.9500
C20 C21 1.385(2)
C21 H21 0.9500
C22 H22A 0.9800
C22 H22B 0.9800
C22 H22C 0.9800

loop_
_geom_torsion_atom_site_label_1
_geom_torsion_atom_site_label_2
_geom_torsion_atom_site_label_3
_geom_torsion_atom_site_label_4
_geom_torsion
S1 N1 C1 O1 -18.6(2)
S1 N1 C1 C2 160.80(11)
S1 N1 C10 C9 179.68(11)
S1 N1 C10 C11 60.02(17)
S1 C16 C17 C18 178.73(13)
S1 C16 C21 C20 -179.42(12)
O1 C1 C2 C3 -30.3(3)
O1 C1 C2 C6 86.1(2)
O1 C1 C2 C9 -157.55(18)
O5 S1 N1 C1 -30.01(15)
O5 S1 N1 C10 136.37(12)
O5 S1 C16 C17 -150.14(13)
O5 S1 C16 C21 29.90(15)
O6 S1 N1 C1 -159.33(13)
O6 S1 N1 C10 7.04(14)
O6 S1 C16 C17 -17.20(15)
O6 S1 C16 C21 162.84(12)
N1 S1 C16 C17 95.10(14)
N1 S1 C16 C21 -84.87(14)
N1 C1 C2 C3 150.28(14)
N1 C1 C2 C6 -93.30(15)
N1 C1 C2 C9 23.04(17)
N1 C10 C11 C12 -138.95(17)
C1 N1 C10 C9 -12.84(18)
C1 N1 C10 C11 -132.50(14)
C1 C2 C3 C4 106.45(17)
C1 C2 C6 O2 45.3(2)
C1 C2 C6 C5 -134.29(14)
C1 C2 C9 C10 -31.12(18)
C2 C3 C4 C5 29.05(19)
C2 C3 C4 C7 -87.4(2)
C2 C3 C4 C8 149.69(17)
C2 C9 C10 N1 26.93(17)
C2 C9 C10 C11 147.46(14)
C3 C2 C6 O2 169.22(17)
C3 C2 C6 C5 -10.40(18)
C3 C2 C9 C10 -158.59(15)
C3 C4 C5 C6 -34.96(18)
C4 C5 C6 O2 -150.81(18)
C4 C5 C6 C2 28.79(19)
C6 C2 C3 C4 -11.57(18)
C6 C2 C9 C10 82.96(17)
C7 C4 C5 C6 82.41(18)
C8 C4 C5 C6 -154.45(17)
C9 C2 C3 C4 -133.26(16)
C9 C2 C6 O2 -65.6(2)
C9 C2 C6 C5 114.77(15)
C9 C10 C11 C12 107.76(19)
C10 N1 C1 O1 174.03(16)
C10 N1 C1 C2 -6.53(18)
C10 C11 C12 C13 -178.38(15)
C11 C12 C13 O3 1.7(3)
C11 C12 C13 O4 -177.53(16)
C13 O4 C14 C15 174.48(14)
C14 O4 C13 O3 -0.7(2)
C14 O4 C13 C12 178.54(14)
C16 S1 N1 C1 85.47(14)
C16 S1 N1 C10 -108.15(13)
C16 C17 C18 C19 0.4(3)
C17 C16 C21 C20 0.6(2)
C17 C18 C19 C20 1.1(3)
C17 C18 C19 C22 -178.34(17)
C18 C19 C20 C21 -1.8(2)
C19 C20 C21 C16 1.0(2)
C21 C16 C17 C18 -1.3(2)
C22 C19 C20 C21 177.64(16)
